data_4071076
loop_
_publ_author_name
'Tsang, Jenkins Y. K.'
'Buschhaus, Miriam S. A.'
'Fujita-Takayama, Chikako'
'Patrick, Brian O.'
'Legzdins, Peter'

_publ_section_title
;
 Different Modes of Reactivity of Cp*W(NO)(alkyl)(\h3-allyl) Complexes
 with Cyclic Amines: The Influence of the Allyl Ligands
;
_journal_issue 7
_journal_name_full Organometallics
_journal_page_first 1634
_journal_paper_doi 10.1021/om701236k
_journal_volume 27
_journal_year 2008
_chemical_formula_moiety 'C21 H37 N3 O W'
_chemical_formula_sum 'C21 H37 N3 O W'
_chemical_formula_weight 531.39
_chemical_name_systematic
;
 ?
;
_space_group_IT_number 2
_symmetry_cell_setting triclinic
_symmetry_space_group_name_Hall '-P 1'
_symmetry_space_group_name_H-M 'P -1'
_atom_sites_solution_hydrogens geom
_atom_sites_solution_primary direct
_atom_sites_solution_secondary difmap
_audit_creation_method SHELXL-97
_cell_angle_alpha 84.451(6)
_cell_angle_beta 89.925(6)
_cell_angle_gamma 84.088(6)
_cell_formula_units_Z 4
_cell_length_a 8.0022(10)
_cell_length_b 16.383(3)
_cell_length_c 17.082(3)
_cell_measurement_temperature 173(2)
_cell_measurement_theta_max 23.5
_cell_measurement_theta_min 1.6
_cell_volume 2217.0(6)
_computing_structure_refinement 'SHELXL-97 (Sheldrick, 1997)'
_diffrn_ambient_temperature 173(2)
_diffrn_measured_fraction_theta_full 0.987
_diffrn_measured_fraction_theta_max 0.987
_diffrn_radiation_monochromator graphite
_diffrn_radiation_source 'fine-focus sealed tube'
_diffrn_radiation_type MoK\a
_diffrn_radiation_wavelength 0.71073
_diffrn_reflns_av_R_equivalents 0.0000
_diffrn_reflns_av_sigmaI/netI 0.0933
_diffrn_reflns_limit_h_max 8
_diffrn_reflns_limit_h_min -8
_diffrn_reflns_limit_k_max 18
_diffrn_reflns_limit_k_min -18
_diffrn_reflns_limit_l_max 19
_diffrn_reflns_limit_l_min 0
_diffrn_reflns_number 11672
_diffrn_reflns_theta_full 23.53
_diffrn_reflns_theta_max 23.53
_diffrn_reflns_theta_min 1.65
_exptl_absorpt_coefficient_mu 5.224
_exptl_absorpt_correction_T_max 0.770
_exptl_absorpt_correction_T_min 0.598
_exptl_absorpt_correction_type multi-scan
_exptl_crystal_colour yellow
_exptl_crystal_density_diffrn 1.592
_exptl_crystal_density_method 'not measured'
_exptl_crystal_description needle
_exptl_crystal_F_000 1064
_exptl_crystal_size_max 0.55
_exptl_crystal_size_mid 0.075
_exptl_crystal_size_min 0.05
_refine_diff_density_max 1.925
_refine_diff_density_min -0.957
_refine_diff_density_rms 0.128
_refine_ls_extinction_method none
_refine_ls_goodness_of_fit_ref 0.883
_refine_ls_hydrogen_treatment constr
_refine_ls_matrix_type full
_refine_ls_number_parameters 481
_refine_ls_number_reflns 11672
_refine_ls_number_restraints 0
_refine_ls_restrained_S_all 0.883
_refine_ls_R_factor_all 0.0596
_refine_ls_R_factor_gt 0.0315
_refine_ls_shift/su_max 0.002
_refine_ls_shift/su_mean 0.000
_refine_ls_structure_factor_coef Fsqd
_refine_ls_weighting_details 'calc w=1/[\s^2^(Fo^2^)+(0.0180P)^2^+0.0000P] where P=(Fo^2^+2Fc^2^)/3'
_refine_ls_weighting_scheme calc
_refine_ls_wR_factor_gt 0.0520
_refine_ls_wR_factor_ref 0.0553
_reflns_number_gt 8192
_reflns_number_total 11672
_reflns_threshold_expression >2sigma(I)
_cod_data_source_file om701236k-file008.cif
_cod_data_source_block pl315b
_cod_depositor_comments
;
The following automatic conversions were performed:

'_symmetry_cell_setting' value 'Triclinic' changed to 'triclinic'
according to /home/saulius/struct/CIF-dictionaries/cif_core.dic
dictionary named 'cif_core.dic' version 2.4.1 from
2010-06-29.

'_exptl_absorpt_correction_type' value 'Multi-scan'
changed to 'multi-scan' according to
/home/saulius/struct/CIF-dictionaries/cif_core.dic dictionary named
'cif_core.dic' version 2.4.1 from 2010-06-29.

Automatic conversion script
Id: cif_fix_values 1715 2011-07-08 13:25:40Z adriana 
;
_cod_original_sg_symbol_H-M P-1
_cod_database_code 4071076

loop_
_symmetry_equiv_pos_as_xyz
'x, y, z'
'-x, -y, -z'

loop_
_atom_site_label
_atom_site_type_symbol
_atom_site_fract_x
_atom_site_fract_y
_atom_site_fract_z
_atom_site_U_iso_or_equiv
_atom_site_adp_type
_atom_site_occupancy
_atom_site_symmetry_multiplicity
_atom_site_calc_flag
_atom_site_refinement_flags
_atom_site_disorder_assembly
_atom_site_disorder_group
C21A C 0.8121(7) 0.2583(5) 0.2065(3) 0.062(2) Uani 1 1 d . . .
H21A H 0.7421 0.2138 0.1999 0.093 Uiso 1 1 calc R . .
H21B H 0.7622 0.3093 0.1770 0.093 Uiso 1 1 calc R . .
H21C H 0.8189 0.2667 0.2624 0.093 Uiso 1 1 calc R . .
C5A C 0.5393(7) 0.4561(4) -0.2198(4) 0.044(2) Uani 1 1 d . . .
H5A1 H 0.6131 0.4934 -0.2486 0.053 Uiso 1 1 calc R . .
H5A2 H 0.4404 0.4512 -0.2532 0.053 Uiso 1 1 calc R . .
C8 C 0.6367(8) 0.1225(4) 0.6797(3) 0.0418(18) Uani 1 1 d . . .
H8A H 0.5199 0.1391 0.6953 0.050 Uiso 1 1 calc R . .
H8B H 0.6474 0.0632 0.6715 0.050 Uiso 1 1 calc R . .
C9 C 0.7554(8) 0.1381(5) 0.7405(4) 0.067(3) Uani 1 1 d . . .
H9A H 0.7750 0.0898 0.7802 0.081 Uiso 1 1 calc R . .
H9B H 0.7124 0.1868 0.7674 0.081 Uiso 1 1 calc R . .
C10 C 0.9138(7) 0.1534(4) 0.6971(3) 0.047(2) Uani 1 1 d . . .
H10A H 0.9795 0.1900 0.7247 0.056 Uiso 1 1 calc R . .
H10B H 0.9843 0.1009 0.6919 0.056 Uiso 1 1 calc R . .
C12 C 0.5799(7) 0.1454(4) 0.3962(3) 0.0215(15) Uani 1 1 d . . .
C19 C 0.9135(6) 0.2854(4) 0.4307(3) 0.0388(18) Uani 1 1 d . . .
H19A H 0.9999 0.2458 0.4576 0.058 Uiso 1 1 calc R . .
H19B H 0.8855 0.3312 0.4630 0.058 Uiso 1 1 calc R . .
H19C H 0.9561 0.3068 0.3798 0.058 Uiso 1 1 calc R . .
C11A C 1.3404(6) 0.1757(4) -0.0585(3) 0.0402(19) Uani 1 1 d . . .
H11A H 1.4223 0.1398 -0.0238 0.048 Uiso 1 1 calc R A 1
H11B H 1.3569 0.2341 -0.0536 0.048 Uiso 1 1 calc R A 1
C9A C 1.2653(7) 0.0836(5) -0.1462(4) 0.054(2) Uani 1 1 d . . .
H9A1 H 1.3354 0.0324 -0.1264 0.065 Uiso 1 1 calc R B 1
H9A2 H 1.2283 0.0785 -0.2006 0.065 Uiso 1 1 calc R B 1
C20 C 0.5671(7) 0.3753(4) 0.3659(3) 0.0409(19) Uani 1 1 d . . .
H20A H 0.5674 0.3853 0.3084 0.061 Uiso 1 1 calc R . .
H20B H 0.6551 0.4039 0.3880 0.061 Uiso 1 1 calc R . .
H20C H 0.4575 0.3961 0.3857 0.061 Uiso 1 1 calc R . .
C7 C 0.1388(7) 0.3768(4) 0.7149(3) 0.0385(18) Uani 1 1 d . . .
H7A H 0.2179 0.3614 0.7597 0.046 Uiso 1 1 calc R . .
H7B H 0.0637 0.3328 0.7121 0.046 Uiso 1 1 calc R . .
C19A C 1.4122(6) 0.2821(4) 0.1047(3) 0.0431(19) Uani 1 1 d . . .
H19D H 1.3891 0.3242 0.0602 0.065 Uiso 1 1 calc R . .
H19E H 1.4956 0.2386 0.0894 0.065 Uiso 1 1 calc R . .
H19F H 1.4558 0.3073 0.1492 0.065 Uiso 1 1 calc R . .
C14A C 1.2521(7) 0.2454(4) 0.1284(3) 0.0257(15) Uani 1 1 d . C .
C4 C 0.1046(7) 0.4368(4) 0.5879(3) 0.0407(19) Uani 1 1 d . . .
H4A H 0.0438 0.3989 0.5595 0.049 Uiso 1 1 calc R . .
H4B H 0.1596 0.4738 0.5489 0.049 Uiso 1 1 calc R . .
C21 C 0.3167(6) 0.2424(4) 0.3408(3) 0.048(2) Uani 1 1 d . . .
H21D H 0.3216 0.2443 0.2833 0.072 Uiso 1 1 calc R . .
H21E H 0.2665 0.2956 0.3558 0.072 Uiso 1 1 calc R . .
H21F H 0.2483 0.1989 0.3611 0.072 Uiso 1 1 calc R . .
C13 C 0.7459(7) 0.1577(4) 0.4221(3) 0.0229(15) Uani 1 1 d . . .
C2A C 0.9255(6) 0.3224(4) -0.0170(3) 0.0291(16) Uani 1 1 d . C .
H2A H 0.8632 0.3548 0.0226 0.035 Uiso 1 1 calc R . .
C16 C 0.4944(7) 0.2241(4) 0.3752(3) 0.0241(16) Uani 1 1 d . . .
C20A C 1.0756(8) 0.3831(4) 0.1467(4) 0.057(2) Uani 1 1 d . . .
H20D H 1.1125 0.3981 0.1976 0.086 Uiso 1 1 calc R . .
H20E H 0.9566 0.4028 0.1382 0.086 Uiso 1 1 calc R . .
H20F H 1.1423 0.4086 0.1047 0.086 Uiso 1 1 calc R . .
C13A C 1.2308(7) 0.1603(4) 0.1456(3) 0.0249(16) Uani 1 1 d . C .
C15 C 0.5993(7) 0.2855(4) 0.3893(3) 0.0244(15) Uani 1 1 d . . .
N1A N 0.7253(5) 0.3863(3) -0.1251(3) 0.0284(13) Uani 1 1 d . . .
C8A C 1.1165(7) 0.0995(4) -0.0938(3) 0.0345(17) Uani 1 1 d . C .
H8A1 H 1.0165 0.1234 -0.1253 0.041 Uiso 1 1 calc R . .
H8A2 H 1.0902 0.0476 -0.0639 0.041 Uiso 1 1 calc R . .
C14 C 0.7572(6) 0.2429(4) 0.4179(3) 0.0237(15) Uani 1 1 d . . .
C17 C 0.5150(7) 0.0635(4) 0.3856(3) 0.0395(18) Uani 1 1 d . . .
H17A H 0.3984 0.0646 0.4035 0.059 Uiso 1 1 calc R . .
H17B H 0.5845 0.0192 0.4166 0.059 Uiso 1 1 calc R . .
H17C H 0.5200 0.0538 0.3299 0.059 Uiso 1 1 calc R . .
C18A C 1.3642(7) 0.0877(4) 0.1417(3) 0.047(2) Uani 1 1 d . . .
H18A H 1.4011 0.0662 0.1951 0.071 Uiso 1 1 calc R . .
H18B H 1.4604 0.1058 0.1117 0.071 Uiso 1 1 calc R . .
H18C H 1.3171 0.0442 0.1159 0.071 Uiso 1 1 calc R . .
C2 C 0.4275(6) 0.3266(4) 0.5445(3) 0.0269(16) Uani 1 1 d . . .
H2 H 0.3611 0.3539 0.4979 0.032 Uiso 1 1 calc R . .
C6 C 0.0391(7) 0.4587(4) 0.7230(4) 0.046(2) Uani 1 1 d . . .
H6A H 0.1097 0.4979 0.7439 0.055 Uiso 1 1 calc R . .
H6B H -0.0586 0.4523 0.7578 0.055 Uiso 1 1 calc R . .
C1A C 1.0618(7) 0.3730(4) -0.0530(3) 0.0421(18) Uani 1 1 d . . .
H1A1 H 1.1107 0.3472 -0.0984 0.063 Uiso 1 1 calc R . .
H1A2 H 1.1498 0.3752 -0.0137 0.063 Uiso 1 1 calc R . .
H1A3 H 1.0122 0.4291 -0.0702 0.063 Uiso 1 1 calc R . .
C18 C 0.8829(6) 0.0880(4) 0.4430(3) 0.0359(17) Uani 1 1 d . . .
H18D H 0.9337 0.0695 0.3946 0.054 Uiso 1 1 calc R . .
H18E H 0.8343 0.0419 0.4725 0.054 Uiso 1 1 calc R . .
H18F H 0.9691 0.1074 0.4752 0.054 Uiso 1 1 calc R . .
C12A C 1.0676(7) 0.1550(4) 0.1751(3) 0.0289(17) Uani 1 1 d . C .
C3A C 0.7998(6) 0.3090(4) -0.0820(3) 0.0303(16) Uani 1 1 d . . .
H3A1 H 0.8584 0.2740 -0.1198 0.036 Uiso 1 1 calc R . .
H3A2 H 0.7086 0.2789 -0.0578 0.036 Uiso 1 1 calc R . .
C16A C 0.9862(7) 0.2357(5) 0.1761(3) 0.0324(19) Uani 1 1 d . C .
C4A C 0.6344(7) 0.3714(4) -0.1957(3) 0.0375(18) Uani 1 1 d . . .
H4A1 H 0.5561 0.3290 -0.1839 0.045 Uiso 1 1 calc R . .
H4A2 H 0.7127 0.3541 -0.2374 0.045 Uiso 1 1 calc R . .
C17A C 0.9956(8) 0.0746(4) 0.2060(3) 0.055(2) Uani 1 1 d . . .
H17D H 1.0096 0.0657 0.2633 0.082 Uiso 1 1 calc R . .
H17E H 1.0554 0.0282 0.1819 0.082 Uiso 1 1 calc R . .
H17F H 0.8759 0.0785 0.1925 0.082 Uiso 1 1 calc R . .
C1 C 0.5583(6) 0.3837(4) 0.5651(3) 0.0361(17) Uani 1 1 d . . .
H1A H 0.5017 0.4384 0.5724 0.054 Uiso 1 1 calc R . .
H1B H 0.6394 0.3885 0.5223 0.054 Uiso 1 1 calc R . .
H1C H 0.6173 0.3607 0.6138 0.054 Uiso 1 1 calc R . .
C6A C 0.4857(7) 0.4870(4) -0.1411(4) 0.046(2) Uani 1 1 d . . .
H6A1 H 0.5004 0.5463 -0.1409 0.055 Uiso 1 1 calc R . .
H6A2 H 0.3665 0.4792 -0.1304 0.055 Uiso 1 1 calc R . .
C5 C -0.0166(7) 0.4871(4) 0.6391(4) 0.054(2) Uani 1 1 d . . .
H5A H -0.0085 0.5469 0.6271 0.065 Uiso 1 1 calc R . .
H5B H -0.1340 0.4758 0.6303 0.065 Uiso 1 1 calc R . .
C3 C 0.3056(6) 0.3140(4) 0.6137(3) 0.0273(16) Uani 1 1 d . . .
H3A H 0.2153 0.2823 0.5971 0.033 Uiso 1 1 calc R . .
H3B H 0.3674 0.2806 0.6579 0.033 Uiso 1 1 calc R . .
N3 N 0.3683(5) 0.1558(3) 0.5390(2) 0.0249(13) Uani 1 1 d . . .
N3A N 0.8547(5) 0.1544(3) 0.0314(2) 0.0261(13) Uani 1 1 d . C .
N2A N 1.1663(5) 0.1593(3) -0.0388(2) 0.0268(13) Uani 1 1 d . C .
C7A C 0.6009(7) 0.4350(4) -0.0802(3) 0.0402(18) Uani 1 1 d . . .
H7A1 H 0.6573 0.4707 -0.0474 0.048 Uiso 1 1 calc R . .
H7A2 H 0.5358 0.3982 -0.0455 0.048 Uiso 1 1 calc R . .
C11 C 0.8567(6) 0.1933(4) 0.6187(3) 0.0366(18) Uani 1 1 d . . .
H11C H 0.9309 0.1724 0.5771 0.044 Uiso 1 1 calc R . .
H11D H 0.8589 0.2538 0.6167 0.044 Uiso 1 1 calc R . .
N1 N 0.2287(5) 0.3905(3) 0.6419(3) 0.0285(13) Uani 1 1 d . . .
N2 N 0.6806(5) 0.1727(3) 0.6068(2) 0.0255(13) Uani 1 1 d . . .
O1 O 0.2409(5) 0.1180(3) 0.5429(2) 0.0406(12) Uani 1 1 d . . .
O1A O 0.7285(5) 0.1160(3) 0.0364(2) 0.0443(13) Uani 1 1 d . . .
C15A C 1.0993(7) 0.2914(4) 0.1462(3) 0.0311(17) Uani 1 1 d . C .
W1 W 0.54532(3) 0.206774(17) 0.513878(13) 0.02074(8) Uani 1 1 d . . .
W1A W 1.03336(2) 0.205387(17) 0.043271(13) 0.02089(8) Uani 1 1 d . . .
C10A C 1.3592(12) 0.1559(7) -0.1433(5) 0.041(3) Uiso 0.65 1 d P C 1
H10C H 1.3101 0.2027 -0.1801 0.049 Uiso 0.65 1 calc PR C 1
H10D H 1.4788 0.1427 -0.1565 0.049 Uiso 0.65 1 calc PR C 1
C10B C 1.418(2) 0.1071(12) -0.0996(10) 0.037(5) Uiso 0.35 1 d P C 2
H10E H 1.4653 0.0606 -0.0620 0.045 Uiso 0.35 1 calc PR C 2
H10F H 1.5078 0.1247 -0.1354 0.045 Uiso 0.35 1 calc PR C 2

loop_
_atom_site_aniso_label
_atom_site_aniso_U_11
_atom_site_aniso_U_22
_atom_site_aniso_U_33
_atom_site_aniso_U_23
_atom_site_aniso_U_13
_atom_site_aniso_U_12
C21A 0.031(4) 0.114(8) 0.039(5) -0.027(4) 0.003(3) 0.018(4)
C5A 0.033(4) 0.047(6) 0.048(5) 0.012(4) -0.020(3) -0.002(4)
C8 0.056(4) 0.052(5) 0.022(4) 0.005(4) -0.001(3) -0.033(4)
C9 0.060(5) 0.093(8) 0.044(5) 0.031(4) -0.011(4) -0.022(5)
C10 0.030(4) 0.057(6) 0.054(5) 0.017(4) -0.015(3) -0.021(4)
C12 0.024(4) 0.022(5) 0.019(4) -0.010(3) 0.006(3) -0.002(3)
C19 0.032(4) 0.052(5) 0.036(4) -0.006(3) 0.008(3) -0.019(3)
C11A 0.025(4) 0.060(6) 0.038(4) -0.017(4) 0.006(3) -0.001(3)
C9A 0.047(4) 0.074(7) 0.040(5) -0.026(4) 0.001(3) 0.017(4)
C20 0.041(4) 0.041(6) 0.036(4) 0.015(4) 0.010(3) 0.001(4)
C7 0.041(4) 0.045(5) 0.032(4) -0.013(4) 0.016(3) -0.005(4)
C19A 0.033(4) 0.054(6) 0.045(4) -0.004(4) -0.010(3) -0.016(4)
C14A 0.026(4) 0.034(5) 0.018(4) -0.008(3) -0.006(3) -0.005(3)
C4 0.037(4) 0.051(6) 0.039(4) -0.017(4) 0.004(3) -0.014(4)
C21 0.032(4) 0.069(6) 0.041(4) -0.007(4) -0.010(3) 0.008(4)
C13 0.024(4) 0.027(5) 0.017(4) -0.002(3) 0.001(3) 0.003(3)
C2A 0.025(3) 0.038(5) 0.025(4) -0.012(3) 0.002(3) 0.000(3)
C16 0.030(4) 0.031(5) 0.011(3) -0.006(3) -0.001(2) 0.003(4)
C20A 0.085(6) 0.029(5) 0.058(5) -0.023(4) -0.021(4) 0.015(4)
C13A 0.027(4) 0.032(5) 0.015(4) -0.007(3) -0.002(3) 0.004(3)
C15 0.036(4) 0.018(5) 0.015(4) 0.004(3) 0.011(3) 0.007(3)
N1A 0.033(3) 0.027(4) 0.023(3) 0.004(3) -0.007(2) 0.002(3)
C8A 0.043(4) 0.036(5) 0.027(4) -0.016(3) 0.001(3) -0.005(3)
C14 0.024(3) 0.036(5) 0.013(3) -0.005(3) 0.008(2) -0.009(3)
C17 0.048(4) 0.041(5) 0.030(4) -0.011(4) -0.007(3) -0.001(4)
C18A 0.051(4) 0.051(6) 0.032(4) 0.005(4) -0.007(3) 0.017(4)
C2 0.028(3) 0.035(5) 0.017(4) 0.003(3) 0.002(3) -0.007(3)
C6 0.038(4) 0.048(6) 0.057(5) -0.027(4) 0.020(3) -0.013(4)
C1A 0.046(4) 0.039(5) 0.039(4) 0.007(4) -0.010(3) -0.005(4)
C18 0.031(4) 0.032(5) 0.042(4) -0.005(3) 0.001(3) 0.012(3)
C12A 0.033(4) 0.032(5) 0.019(4) 0.007(3) 0.000(3) -0.002(4)
C3A 0.029(4) 0.030(5) 0.030(4) -0.003(3) 0.002(3) 0.002(3)
C16A 0.023(4) 0.064(6) 0.013(4) -0.019(3) -0.003(3) 0.000(4)
C4A 0.041(4) 0.042(5) 0.028(4) 0.002(4) -0.006(3) -0.004(4)
C17A 0.056(5) 0.073(7) 0.036(5) 0.009(4) -0.003(3) -0.024(4)
C1 0.031(4) 0.039(5) 0.041(4) -0.014(3) 0.007(3) -0.012(3)
C6A 0.034(4) 0.033(5) 0.069(6) -0.005(4) -0.014(4) 0.009(4)
C5 0.039(4) 0.042(6) 0.075(6) 0.000(4) 0.020(4) 0.015(4)
C3 0.027(3) 0.026(5) 0.029(4) -0.008(3) 0.004(3) 0.001(3)
N3 0.024(3) 0.026(4) 0.025(3) -0.004(2) -0.002(2) -0.004(3)
N3A 0.025(3) 0.026(4) 0.028(3) 0.000(2) -0.004(2) -0.006(3)
N2A 0.025(3) 0.037(4) 0.020(3) -0.007(3) -0.001(2) -0.003(2)
C7A 0.039(4) 0.037(5) 0.041(4) 0.000(4) 0.001(3) 0.012(4)
C11 0.025(3) 0.061(6) 0.025(4) 0.001(4) -0.006(3) -0.014(4)
N1 0.028(3) 0.035(4) 0.023(3) -0.009(3) 0.005(2) -0.002(3)
N2 0.028(3) 0.036(4) 0.013(3) 0.000(2) 0.004(2) -0.008(2)
O1 0.024(3) 0.033(3) 0.067(3) -0.005(2) 0.003(2) -0.010(2)
O1A 0.026(3) 0.044(4) 0.064(3) 0.003(2) -0.006(2) -0.016(2)
C15A 0.040(4) 0.033(5) 0.021(4) -0.012(3) -0.012(3) 0.003(4)
W1 0.01907(14) 0.0245(2) 0.01904(17) -0.00337(13) -0.00022(10) -0.00293(14)
W1A 0.01861(14) 0.0251(2) 0.01876(17) -0.00341(13) -0.00068(10) -0.00020(14)

loop_
_atom_type_symbol
_atom_type_description
_atom_type_scat_dispersion_real
_atom_type_scat_dispersion_imag
_atom_type_scat_source
C C 0.0033 0.0016 'International Tables Vol C Tables 4.2.6.8 and 6.1.1.4'
H H 0.0000 0.0000 'International Tables Vol C Tables 4.2.6.8 and 6.1.1.4'
N N 0.0061 0.0033 'International Tables Vol C Tables 4.2.6.8 and 6.1.1.4'
O O 0.0106 0.0060 'International Tables Vol C Tables 4.2.6.8 and 6.1.1.4'
W W -0.8490 6.8722 'International Tables Vol C Tables 4.2.6.8 and 6.1.1.4'

loop_
_geom_angle_atom_site_label_1
_geom_angle_atom_site_label_2
_geom_angle_atom_site_label_3
_geom_angle
C6A C5A C4A 103.2(5)
C9 C8 N2 106.3(5)
C8 C9 C10 104.8(5)
C11 C10 C9 104.9(5)
C16 C12 C13 107.2(5)
C16 C12 C17 126.1(5)
C13 C12 C17 126.5(6)
C16 C12 W1 74.7(3)
C13 C12 W1 73.8(3)
C17 C12 W1 121.8(4)
C10B C11A N2A 108.1(8)
C10B C11A C10A 43.6(7)
N2A C11A C10A 103.9(5)
C10A C9A C8A 104.7(6)
C10A C9A C10B 42.8(7)
C8A C9A C10B 104.9(7)
N1 C7 C6 103.8(5)
C15A C14A C13A 107.7(5)
C15A C14A C19A 124.9(6)
C13A C14A C19A 127.1(5)
C15A C14A W1A 72.8(3)
C13A C14A W1A 69.5(3)
C19A C14A W1A 128.4(4)
N1 C4 C5 105.9(5)
C14 C13 C12 107.9(5)
C14 C13 C18 128.3(5)
C12 C13 C18 123.6(6)
C14 C13 W1 75.2(3)
C12 C13 W1 70.7(3)
C18 C13 W1 123.4(3)
C1A C2A C3A 109.3(4)
C1A C2A W1A 111.5(4)
C3A C2A W1A 111.4(4)
C12 C16 C15 109.7(5)
C12 C16 C21 126.4(6)
C15 C16 C21 123.9(6)
C12 C16 W1 70.6(3)
C15 C16 W1 75.0(3)
C21 C16 W1 121.8(3)
C12A C13A C14A 107.7(5)
C12A C13A C18A 125.1(6)
C14A C13A C18A 126.9(5)
C12A C13A W1A 71.0(3)
C14A C13A W1A 76.2(3)
C18A C13A W1A 123.3(4)
C16 C15 C14 106.4(5)
C16 C15 C20 127.1(5)
C14 C15 C20 125.6(6)
C16 C15 W1 71.0(3)
C14 C15 W1 72.5(3)
C20 C15 W1 129.8(4)
C4A N1A C3A 112.0(5)
C4A N1A C7A 104.5(4)
C3A N1A C7A 114.5(4)
N2A C8A C9A 105.9(5)
C13 C14 C15 108.8(5)
C13 C14 C19 126.9(5)
C15 C14 C19 123.8(6)
C13 C14 W1 70.9(3)
C15 C14 W1 73.1(3)
C19 C14 W1 127.9(3)
C1 C2 C3 110.0(4)
C1 C2 W1 112.1(4)
C3 C2 W1 110.2(4)
C7 C6 C5 102.7(5)
C13A C12A C16A 108.7(6)
C13A C12A C17A 125.1(6)
C16A C12A C17A 126.2(5)
C13A C12A W1A 74.2(3)
C16A C12A W1A 75.0(3)
C17A C12A W1A 120.1(4)
N1A C3A C2A 113.4(5)
C15A C16A C12A 107.7(5)
C15A C16A C21A 126.1(7)
C12A C16A C21A 126.2(6)
C15A C16A W1A 75.3(3)
C12A C16A W1A 70.2(3)
C21A C16A W1A 121.9(4)
N1A C4A C5A 102.3(5)
C7A C6A C5A 104.8(5)
C6 C5 C4 104.9(5)
N1 C3 C2 114.3(5)
O1 N3 W1 168.8(4)
O1A N3A W1A 169.5(4)
C11A N2A C8A 106.9(4)
C11A N2A W1A 125.7(3)
C8A N2A W1A 127.4(3)
N1A C7A C6A 106.1(5)
C10 C11 N2 107.0(4)
C7 N1 C4 104.5(4)
C7 N1 C3 112.9(5)
C4 N1 C3 114.0(4)
C8 N2 C11 106.2(4)
C8 N2 W1 128.7(3)
C11 N2 W1 125.1(3)
C16A C15A C14A 108.2(6)
C16A C15A C20A 126.1(6)
C14A C15A C20A 124.7(6)
C16A C15A W1A 70.8(3)
C14A C15A W1A 73.6(3)
C20A C15A W1A 129.8(4)
N3 W1 N2 99.42(19)
N3 W1 C2 93.7(2)
N2 W1 C2 100.09(19)
N3 W1 C12 92.38(19)
N2 W1 C12 123.80(19)
C2 W1 C12 133.9(2)
N3 W1 C13 121.9(2)
N2 W1 C13 96.51(18)
C2 W1 C13 137.4(2)
C12 W1 C13 35.56(17)
N3 W1 C16 96.55(19)
N2 W1 C16 153.99(18)
C2 W1 C16 99.2(2)
C12 W1 C16 34.70(18)
C13 W1 C16 57.52(18)
N3 W1 C14 149.55(19)
N2 W1 C14 101.65(18)
C2 W1 C14 103.9(2)
C12 W1 C14 57.55(19)
C13 W1 C14 33.88(18)
C16 W1 C14 56.59(18)
N3 W1 C15 127.5(2)
N2 W1 C15 132.87(19)
C2 W1 C15 83.16(19)
C12 W1 C15 57.7(2)
C13 W1 C15 57.34(19)
C16 W1 C15 34.00(17)
C14 W1 C15 34.40(17)
N3A W1A N2A 97.79(19)
N3A W1A C2A 94.8(2)
N2A W1A C2A 101.41(19)
N3A W1A C12A 93.2(2)
N2A W1A C12A 122.5(2)
C2A W1A C12A 133.7(2)
N3A W1A C13A 121.3(2)
N2A W1A C13A 95.57(18)
C2A W1A C13A 137.5(2)
C12A W1A C13A 34.86(17)
N3A W1A C16A 97.9(2)
N2A W1A C16A 153.11(19)
C2A W1A C16A 98.9(2)
C12A W1A C16A 34.8(2)
C13A W1A C16A 57.56(19)
N3A W1A C15A 129.3(2)
N2A W1A C15A 132.33(19)
C2A W1A C15A 83.6(2)
C12A W1A C15A 57.0(2)
C13A W1A C15A 56.8(2)
C16A W1A C15A 33.92(19)
N3A W1A C14A 150.04(19)
N2A W1A C14A 101.38(18)
C2A W1A C14A 103.6(2)
C12A W1A C14A 57.0(2)
C13A W1A C14A 34.26(18)
C16A W1A C14A 56.42(18)
C15A W1A C14A 33.59(17)
C9A C10A C11A 103.4(7)
C11A C10B C9A 101.6(10)

loop_
_geom_bond_atom_site_label_1
_geom_bond_atom_site_label_2
_geom_bond_distance
C21A C16A 1.509(7)
C5A C6A 1.527(8)
C5A C4A 1.532(8)
C8 C9 1.466(8)
C8 N2 1.488(6)
C9 C10 1.499(7)
C10 C11 1.483(7)
C12 C16 1.410(8)
C12 C13 1.440(7)
C12 C17 1.514(8)
C12 W1 2.337(5)
C19 C14 1.520(7)
C11A C10B 1.466(17)
C11A N2A 1.479(6)
C11A C10A 1.518(10)
C9A C10A 1.471(11)
C9A C8A 1.506(7)
C9A C10B 1.561(16)
C20 C15 1.483(8)
C7 N1 1.450(6)
C7 C6 1.507(8)
C19A C14A 1.509(7)
C14A C15A 1.417(7)
C14A C13A 1.424(8)
C14A W1A 2.457(5)
C4 N1 1.457(7)
C4 C5 1.536(7)
C21 C16 1.529(7)
C13 C14 1.403(7)
C13 C18 1.515(7)
C13 W1 2.378(5)
C2A C1A 1.531(7)
C2A C3A 1.545(7)
C2A W1A 2.181(6)
C16 C15 1.413(7)
C16 W1 2.390(5)
C20A C15A 1.496(8)
C13A C12A 1.408(7)
C13A C18A 1.521(8)
C13A W1A 2.369(5)
C15 C14 1.441(7)
C15 W1 2.441(5)
N1A C4A 1.462(6)
N1A C3A 1.472(7)
N1A C7A 1.473(6)
C8A N2A 1.503(6)
C14 W1 2.434(5)
C2 C1 1.537(7)
C2 C3 1.544(6)
C2 W1 2.198(6)
C6 C5 1.516(8)
C12A C16A 1.413(8)
C12A C17A 1.539(8)
C12A W1A 2.329(5)
C16A C15A 1.412(8)
C16A W1A 2.390(5)
C6A C7A 1.526(7)
C3 N1 1.462(7)
N3 O1 1.246(5)
N3 W1 1.749(5)
N3A O1A 1.242(5)
N3A W1A 1.750(5)
N2A W1A 1.924(4)
C11 N2 1.501(6)
N2 W1 1.926(4)
C15A W1A 2.447(6)

loop_
_geom_torsion_atom_site_label_1
_geom_torsion_atom_site_label_2
_geom_torsion_atom_site_label_3
_geom_torsion_atom_site_label_4
_geom_torsion
N2 C8 C9 C10 -31.7(7)
C8 C9 C10 C11 32.3(8)
C16 C12 C13 C14 1.2(6)
C17 C12 C13 C14 175.5(5)
W1 C12 C13 C14 -66.6(4)
C16 C12 C13 C18 -174.3(5)
C17 C12 C13 C18 0.0(8)
W1 C12 C13 C18 117.9(5)
C16 C12 C13 W1 67.8(4)
C17 C12 C13 W1 -117.8(5)
C13 C12 C16 C15 -1.8(6)
C17 C12 C16 C15 -176.2(5)
W1 C12 C16 C15 65.3(4)
C13 C12 C16 C21 177.1(5)
C17 C12 C16 C21 2.7(9)
W1 C12 C16 C21 -115.7(5)
C13 C12 C16 W1 -67.2(3)
C17 C12 C16 W1 118.4(5)
C15A C14A C13A C12A -1.3(6)
C19A C14A C13A C12A 172.2(5)
W1A C14A C13A C12A -64.5(4)
C15A C14A C13A C18A -175.1(5)
C19A C14A C13A C18A -1.6(9)
W1A C14A C13A C18A 121.6(5)
C15A C14A C13A W1A 63.3(4)
C19A C14A C13A W1A -123.2(5)
C12 C16 C15 C14 1.8(6)
C21 C16 C15 C14 -177.2(5)
W1 C16 C15 C14 64.3(3)
C12 C16 C15 C20 171.4(5)
C21 C16 C15 C20 -7.6(9)
W1 C16 C15 C20 -126.1(5)
C12 C16 C15 W1 -62.5(4)
C21 C16 C15 W1 118.5(5)
C10A C9A C8A N2A -22.7(8)
C10B C9A C8A N2A 21.6(10)
C12 C13 C14 C15 -0.1(6)
C18 C13 C14 C15 175.1(5)
W1 C13 C14 C15 -63.7(4)
C12 C13 C14 C19 -172.8(5)
C18 C13 C14 C19 2.4(9)
W1 C13 C14 C19 123.6(5)
C12 C13 C14 W1 63.6(3)
C18 C13 C14 W1 -121.2(5)
C16 C15 C14 C13 -1.0(6)
C20 C15 C14 C13 -170.8(5)
W1 C15 C14 C13 62.3(4)
C16 C15 C14 C19 172.0(5)
C20 C15 C14 C19 2.2(8)
W1 C15 C14 C19 -124.7(5)
C16 C15 C14 W1 -63.3(4)
C20 C15 C14 W1 126.9(5)
N1 C7 C6 C5 38.7(6)
C14A C13A C12A C16A 0.4(6)
C18A C13A C12A C16A 174.4(5)
W1A C13A C12A C16A -67.6(4)
C14A C13A C12A C17A -176.0(5)
C18A C13A C12A C17A -2.0(9)
W1A C13A C12A C17A 116.0(6)
C14A C13A C12A W1A 68.1(4)
C18A C13A C12A W1A -117.9(5)
C4A N1A C3A C2A 168.5(4)
C7A N1A C3A C2A -72.8(6)
C1A C2A C3A N1A -55.5(6)
W1A C2A C3A N1A -179.2(3)
C13A C12A C16A C15A 0.6(6)
C17A C12A C16A C15A 176.9(5)
W1A C12A C16A C15A -66.5(4)
C13A C12A C16A C21A -177.3(5)
C17A C12A C16A C21A -0.9(9)
W1A C12A C16A C21A 115.6(5)
C13A C12A C16A W1A 67.1(4)
C17A C12A C16A W1A -116.6(6)
C3A N1A C4A C5A 168.4(4)
C7A N1A C4A C5A 43.9(6)
C6A C5A C4A N1A -38.6(6)
C4A C5A C6A C7A 19.0(6)
C7 C6 C5 C4 -19.8(6)
N1 C4 C5 C6 -5.4(7)
C1 C2 C3 N1 52.2(6)
W1 C2 C3 N1 176.3(3)
C10B C11A N2A C8A -21.6(10)
C10A C11A N2A C8A 23.6(7)
C10B C11A N2A W1A 157.4(8)
C10A C11A N2A W1A -157.3(5)
C9A C8A N2A C11A -1.1(6)
C9A C8A N2A W1A 179.9(4)
C4A N1A C7A C6A -32.1(6)
C3A N1A C7A C6A -154.9(5)
C5A C6A C7A N1A 7.1(7)
C9 C10 C11 N2 -20.6(7)
C6 C7 N1 C4 -43.1(6)
C6 C7 N1 C3 -167.5(5)
C5 C4 N1 C7 29.9(6)
C5 C4 N1 C3 153.5(5)
C2 C3 N1 C7 -169.8(5)
C2 C3 N1 C4 71.2(6)
C9 C8 N2 C11 18.9(7)
C9 C8 N2 W1 -160.9(5)
C10 C11 N2 C8 1.4(7)
C10 C11 N2 W1 -178.7(4)
C12A C16A C15A C14A -1.4(6)
C21A C16A C15A C14A 176.5(5)
W1A C16A C15A C14A -64.6(4)
C12A C16A C15A C20A -171.0(5)
C21A C16A C15A C20A 6.9(9)
W1A C16A C15A C20A 125.9(5)
C12A C16A C15A W1A 63.2(4)
C21A C16A C15A W1A -119.0(5)
C13A C14A C15A C16A 1.7(6)
C19A C14A C15A C16A -172.0(5)
W1A C14A C15A C16A 62.8(4)
C13A C14A C15A C20A 171.4(5)
C19A C14A C15A C20A -2.3(9)
W1A C14A C15A C20A -127.5(5)
C13A C14A C15A W1A -61.1(4)
C19A C14A C15A W1A 125.2(5)
O1 N3 W1 N2 -145(2)
O1 N3 W1 C2 114(2)
O1 N3 W1 C12 -20(2)
O1 N3 W1 C13 -41(2)
O1 N3 W1 C16 14(2)
O1 N3 W1 C14 -12(2)
O1 N3 W1 C15 30(2)
C8 N2 W1 N3 -3.9(5)
C11 N2 W1 N3 176.3(5)
C8 N2 W1 C2 91.6(5)
C11 N2 W1 C2 -88.2(5)
C8 N2 W1 C12 -103.2(5)
C11 N2 W1 C12 77.0(5)
C8 N2 W1 C13 -127.8(5)
C11 N2 W1 C13 52.4(5)
C8 N2 W1 C16 -131.0(5)
C11 N2 W1 C16 49.2(7)
C8 N2 W1 C14 -161.7(5)
C11 N2 W1 C14 18.4(5)
C8 N2 W1 C15 -178.4(4)
C11 N2 W1 C15 1.8(6)
C1 C2 W1 N3 155.6(4)
C3 C2 W1 N3 32.7(4)
C1 C2 W1 N2 55.4(4)
C3 C2 W1 N2 -67.5(4)
C1 C2 W1 C12 -107.6(4)
C3 C2 W1 C12 129.6(4)
C1 C2 W1 C13 -56.0(5)
C3 C2 W1 C13 -178.8(3)
C1 C2 W1 C16 -107.1(4)
C3 C2 W1 C16 130.0(4)
C1 C2 W1 C14 -49.4(4)
C3 C2 W1 C14 -172.3(3)
C1 C2 W1 C15 -77.1(4)
C3 C2 W1 C15 160.1(4)
C16 C12 W1 N3 98.1(3)
C13 C12 W1 N3 -148.4(4)
C17 C12 W1 N3 -25.2(5)
C16 C12 W1 N2 -158.9(3)
C13 C12 W1 N2 -45.4(4)
C17 C12 W1 N2 77.8(5)
C16 C12 W1 C2 0.7(4)
C13 C12 W1 C2 114.2(4)
C17 C12 W1 C2 -122.6(5)
C16 C12 W1 C13 -113.5(5)
C17 C12 W1 C13 123.2(6)
C13 C12 W1 C16 113.5(5)
C17 C12 W1 C16 -123.3(6)
C16 C12 W1 C14 -76.8(4)
C13 C12 W1 C14 36.6(3)
C17 C12 W1 C14 159.9(5)
C16 C12 W1 C15 -35.9(3)
C13 C12 W1 C15 77.6(4)
C17 C12 W1 C15 -159.2(5)
C14 C13 W1 N3 153.4(3)
C12 C13 W1 N3 38.0(4)
C18 C13 W1 N3 -80.1(5)
C14 C13 W1 N2 -101.2(3)
C12 C13 W1 N2 143.4(4)
C18 C13 W1 N2 25.3(5)
C14 C13 W1 C2 11.4(5)
C12 C13 W1 C2 -104.0(4)
C18 C13 W1 C2 137.9(5)
C14 C13 W1 C12 115.4(5)
C18 C13 W1 C12 -118.2(7)
C14 C13 W1 C16 77.1(4)
C12 C13 W1 C16 -38.2(3)
C18 C13 W1 C16 -156.4(6)
C12 C13 W1 C14 -115.4(5)
C18 C13 W1 C14 126.5(6)
C14 C13 W1 C15 36.5(3)
C12 C13 W1 C15 -78.8(4)
C18 C13 W1 C15 163.0(6)
C12 C16 W1 N3 -84.7(4)
C15 C16 W1 N3 157.6(3)
C21 C16 W1 N3 36.7(5)
C12 C16 W1 N2 43.0(6)
C15 C16 W1 N2 -74.7(6)
C21 C16 W1 N2 164.4(5)
C12 C16 W1 C2 -179.5(3)
C15 C16 W1 C2 62.8(4)
C21 C16 W1 C2 -58.1(5)
C15 C16 W1 C12 -117.7(5)
C21 C16 W1 C12 121.4(6)
C12 C16 W1 C13 39.2(3)
C15 C16 W1 C13 -78.4(3)
C21 C16 W1 C13 160.6(6)
C12 C16 W1 C14 79.8(4)
C15 C16 W1 C14 -37.8(3)
C21 C16 W1 C14 -158.7(6)
C12 C16 W1 C15 117.7(5)
C21 C16 W1 C15 -120.9(7)
C13 C14 W1 N3 -48.6(6)
C15 C14 W1 N3 68.9(6)
C19 C14 W1 N3 -171.0(5)
C13 C14 W1 N2 84.3(3)
C15 C14 W1 N2 -158.2(3)
C19 C14 W1 N2 -38.1(6)
C13 C14 W1 C2 -172.1(3)
C15 C14 W1 C2 -54.6(4)
C19 C14 W1 C2 65.5(6)
C13 C14 W1 C12 -38.5(3)
C15 C14 W1 C12 79.0(4)
C19 C14 W1 C12 -160.9(6)
C15 C14 W1 C13 117.5(5)
C19 C14 W1 C13 -122.4(7)
C13 C14 W1 C16 -80.1(4)
C15 C14 W1 C16 37.4(3)
C19 C14 W1 C16 157.5(6)
C13 C14 W1 C15 -117.5(5)
C19 C14 W1 C15 120.1(7)
C16 C15 W1 N3 -28.4(4)
C14 C15 W1 N3 -143.4(4)
C20 C15 W1 N3 94.5(6)
C16 C15 W1 N2 144.8(3)
C14 C15 W1 N2 29.8(5)
C20 C15 W1 N2 -92.4(6)
C16 C15 W1 C2 -117.8(4)
C14 C15 W1 C2 127.2(4)
C20 C15 W1 C2 5.1(5)
C16 C15 W1 C12 36.6(3)
C14 C15 W1 C12 -78.4(4)
C20 C15 W1 C12 159.5(6)
C16 C15 W1 C13 79.0(4)
C14 C15 W1 C13 -36.0(3)
C20 C15 W1 C13 -158.1(6)
C14 C15 W1 C16 -115.0(5)
C20 C15 W1 C16 122.9(7)
C16 C15 W1 C14 115.0(5)
C20 C15 W1 C14 -122.1(7)
O1A N3A W1A N2A 136(2)
O1A N3A W1A C2A -122(2)
O1A N3A W1A C12A 12(2)
O1A N3A W1A C13A 34(2)
O1A N3A W1A C16A -22(2)
O1A N3A W1A C15A -36(2)
O1A N3A W1A C14A 6(3)
C11A N2A W1A N3A -177.8(4)
C8A N2A W1A N3A 1.1(5)
C11A N2A W1A C2A 85.7(5)
C8A N2A W1A C2A -95.4(5)
C11A N2A W1A C12A -78.9(5)
C8A N2A W1A C12A 100.0(5)
C11A N2A W1A C13A -55.1(5)
C8A N2A W1A C13A 123.8(5)
C11A N2A W1A C16A -52.7(7)
C8A N2A W1A C16A 126.2(5)
C11A N2A W1A C15A -6.0(6)
C8A N2A W1A C15A 173.0(4)
C11A N2A W1A C14A -20.9(5)
C8A N2A W1A C14A 158.0(5)
C1A C2A W1A N3A -153.8(4)
C3A C2A W1A N3A -31.3(4)
C1A C2A W1A N2A -54.8(4)
C3A C2A W1A N2A 67.6(4)
C1A C2A W1A C12A 107.1(4)
C3A C2A W1A C12A -130.5(4)
C1A C2A W1A C13A 56.7(5)
C3A C2A W1A C13A 179.1(3)
C1A C2A W1A C16A 107.5(4)
C3A C2A W1A C16A -130.1(4)
C1A C2A W1A C15A 77.1(4)
C3A C2A W1A C15A -160.4(4)
C1A C2A W1A C14A 50.0(4)
C3A C2A W1A C14A 172.5(3)
C13A C12A W1A N3A 146.0(4)
C16A C12A W1A N3A -99.1(4)
C17A C12A W1A N3A 24.3(5)
C13A C12A W1A N2A 44.6(5)
C16A C12A W1A N2A 159.5(3)
C17A C12A W1A N2A -77.1(5)
C13A C12A W1A C2A -114.2(4)
C16A C12A W1A C2A 0.7(5)
C17A C12A W1A C2A 124.0(5)
C16A C12A W1A C13A 114.9(5)
C17A C12A W1A C13A -121.7(7)
C13A C12A W1A C16A -114.9(5)
C17A C12A W1A C16A 123.4(6)
C13A C12A W1A C15A -78.0(4)
C16A C12A W1A C15A 36.9(3)
C17A C12A W1A C15A 160.3(6)
C13A C12A W1A C14A -37.7(3)
C16A C12A W1A C14A 77.2(4)
C17A C12A W1A C14A -159.4(6)
C12A C13A W1A N3A -40.8(5)
C14A C13A W1A N3A -155.3(3)
C18A C13A W1A N3A 79.3(5)
C12A C13A W1A N2A -143.4(4)
C14A C13A W1A N2A 102.1(3)
C18A C13A W1A N2A -23.3(5)
C12A C13A W1A C2A 103.0(4)
C14A C13A W1A C2A -11.5(5)
C18A C13A W1A C2A -136.9(5)
C14A C13A W1A C12A -114.5(5)
C18A C13A W1A C12A 120.1(7)
C12A C13A W1A C16A 37.9(4)
C14A C13A W1A C16A -76.6(4)
C18A C13A W1A C16A 157.9(6)
C12A C13A W1A C15A 78.4(4)
C14A C13A W1A C15A -36.0(3)
C18A C13A W1A C15A -161.5(6)
C12A C13A W1A C14A 114.5(5)
C18A C13A W1A C14A -125.4(6)
C15A C16A W1A N3A -160.2(4)
C12A C16A W1A N3A 84.3(4)
C21A C16A W1A N3A -36.6(6)
C15A C16A W1A N2A 74.7(7)
C12A C16A W1A N2A -40.7(7)
C21A C16A W1A N2A -161.7(5)
C15A C16A W1A C2A -64.1(4)
C12A C16A W1A C2A -179.5(3)
C21A C16A W1A C2A 59.5(6)
C15A C16A W1A C12A 115.4(5)
C21A C16A W1A C12A -121.0(7)
C15A C16A W1A C13A 77.5(4)
C12A C16A W1A C13A -37.9(3)
C21A C16A W1A C13A -158.9(7)
C12A C16A W1A C15A -115.4(5)
C21A C16A W1A C15A 123.6(8)
C15A C16A W1A C14A 36.4(3)
C12A C16A W1A C14A -79.0(4)
C21A C16A W1A C14A 160.0(7)
C16A C15A W1A N3A 25.7(5)
C14A C15A W1A N3A 142.3(4)
C20A C15A W1A N3A -95.9(6)
C16A C15A W1A N2A -143.8(4)
C14A C15A W1A N2A -27.2(5)
C20A C15A W1A N2A 94.7(6)
C16A C15A W1A C2A 116.6(4)
C14A C15A W1A C2A -126.8(4)
C20A C15A W1A C2A -4.9(6)
C16A C15A W1A C12A -37.9(3)
C14A C15A W1A C12A 78.7(4)
C20A C15A W1A C12A -159.4(7)
C16A C15A W1A C13A -79.8(4)
C14A C15A W1A C13A 36.8(3)
C20A C15A W1A C13A 158.7(7)
C14A C15A W1A C16A 116.6(5)
C20A C15A W1A C16A -121.5(7)
C16A C15A W1A C14A -116.6(5)
C20A C15A W1A C14A 121.9(8)
C15A C14A W1A N3A -71.4(6)
C13A C14A W1A N3A 45.6(6)
C19A C14A W1A N3A 167.3(5)
C15A C14A W1A N2A 159.8(4)
C13A C14A W1A N2A -83.1(3)
C19A C14A W1A N2A 38.6(6)
C15A C14A W1A C2A 54.9(4)
C13A C14A W1A C2A 172.0(3)
C19A C14A W1A C2A -66.3(6)
C15A C14A W1A C12A -78.7(4)
C13A C14A W1A C12A 38.3(3)
C19A C14A W1A C12A 160.0(6)
C15A C14A W1A C13A -117.0(5)
C19A C14A W1A C13A 121.7(7)
C15A C14A W1A C16A -36.8(4)
C13A C14A W1A C16A 80.3(4)
C19A C14A W1A C16A -158.0(7)
C13A C14A W1A C15A 117.0(5)
C19A C14A W1A C15A -121.2(7)
C8A C9A C10A C11A 37.2(8)
C10B C9A C10A C11A -59.0(10)
C10B C11A C10A C9A 64.0(11)
N2A C11A C10A C9A -37.8(8)
N2A C11A C10B C9A 34.0(12)
C10A C11A C10B C9A -57.2(9)
C10A C9A C10B C11A 61.8(11)
C8A C9A C10B C11A -34.0(12)
